data_2225065
loop_
_publ_author_name
'Choi, Hong Dae'
'Seo, Pil Ja'
'Son, Byeng Wha'
'Lee, Uk'

_publ_section_title
;
 5-Fluoro-2-methyl-3-phenylsulfonyl-1-benzofuran
;
_journal_coeditor_code NG2699
_journal_issue 2
_journal_name_full 'Acta Crystallographica Section E'
_journal_page_first o258
_journal_paper_doi 10.1107/S1600536809055068
_journal_volume 66
_journal_year 2010
_chemical_formula_iupac 'C15 H11 F O3 S'
_chemical_formula_moiety 'C15 H11 F O3 S'
_chemical_formula_sum 'C15 H11 F O3 S'
_chemical_formula_weight 290.30
_chemical_name_systematic
;
5-Fluoro-2-methyl-3-phenylsulfonyl-1-benzofuran
;
_space_group_IT_number 4
_symmetry_cell_setting monoclinic
_symmetry_space_group_name_Hall 'P 2yb'
_symmetry_space_group_name_H-M 'P 1 21 1'
_atom_sites_solution_hydrogens difmap
_atom_sites_solution_primary direct
_atom_sites_solution_secondary difmap
_cell_angle_alpha 90.00
_cell_angle_beta 101.367(3)
_cell_angle_gamma 90.00
_cell_formula_units_Z 4
_cell_length_a 7.377(2)
_cell_length_b 19.831(4)
_cell_length_c 9.025(2)
_cell_measurement_reflns_used 2528
_cell_measurement_temperature 173(2)
_cell_measurement_theta_max 25.70
_cell_measurement_theta_min 2.30
_cell_volume 1294.4(5)
_computing_cell_refinement 'SAINT (Bruker, 2009)'
_computing_data_collection 'APEX2 (Bruker, 2009)'
_computing_data_reduction 'SAINT (Bruker, 2009)'
_computing_molecular_graphics 'ORTEP-3 (Farrugia, 1997) and DIAMOND (Brandenburg, 1998)'
_computing_publication_material 'SHELXL97 (Sheldrick, 2008)'
_computing_structure_refinement 'SHELXL97 (Sheldrick, 2008)'
_computing_structure_solution 'SHELXS97 (Sheldrick, 2008)'
_diffrn_ambient_temperature 173(2)
_diffrn_detector_area_resol_mean 10.0
_diffrn_measured_fraction_theta_full 0.980
_diffrn_measured_fraction_theta_max 0.980
_diffrn_measurement_device_type 'Bruker SMART APEXII CCD'
_diffrn_measurement_method '\f and \w scans'
_diffrn_radiation_monochromator HELIOS
_diffrn_radiation_source 'Rotating Anode'
_diffrn_radiation_type MoK\a
_diffrn_radiation_wavelength 0.71073
_diffrn_reflns_av_R_equivalents 0.0623
_diffrn_reflns_av_sigmaI/netI 0.0641
_diffrn_reflns_limit_h_max 8
_diffrn_reflns_limit_h_min -8
_diffrn_reflns_limit_k_max 23
_diffrn_reflns_limit_k_min -19
_diffrn_reflns_limit_l_max 10
_diffrn_reflns_limit_l_min -10
_diffrn_reflns_number 6055
_diffrn_reflns_theta_full 25.00
_diffrn_reflns_theta_max 25.00
_diffrn_reflns_theta_min 2.05
_exptl_absorpt_coefficient_mu 0.266
_exptl_absorpt_correction_T_max 0.990
_exptl_absorpt_correction_T_min 0.930
_exptl_absorpt_correction_type multi-scan
_exptl_absorpt_process_details '(SADABS; Bruker, 2009)'
_exptl_crystal_colour colourless
_exptl_crystal_density_diffrn 1.490
_exptl_crystal_density_method 'not measured'
_exptl_crystal_description block
_exptl_crystal_F_000 600
_exptl_crystal_size_max 0.40
_exptl_crystal_size_mid 0.20
_exptl_crystal_size_min 0.05
_refine_diff_density_max 0.258
_refine_diff_density_min -0.346
_refine_ls_abs_structure_details 'Flack (1983), 1642 Friedel pairs'
_refine_ls_abs_structure_Flack 0.21(12)
_refine_ls_extinction_method none
_refine_ls_goodness_of_fit_ref 1.073
_refine_ls_hydrogen_treatment constr
_refine_ls_matrix_type full
_refine_ls_number_parameters 362
_refine_ls_number_reflns 3996
_refine_ls_number_restraints 1
_refine_ls_restrained_S_all 1.073
_refine_ls_R_factor_all 0.0731
_refine_ls_R_factor_gt 0.0491
_refine_ls_shift/su_max 0.000
_refine_ls_shift/su_mean 0.000
_refine_ls_structure_factor_coef Fsqd
_refine_ls_weighting_details 'calc w=1/[\s^2^(Fo^2^)+(0.0406P)^2^+0.9464P] where P=(Fo^2^+2Fc^2^)/3'
_refine_ls_weighting_scheme calc
_refine_ls_wR_factor_gt 0.1011
_refine_ls_wR_factor_ref 0.1150
_reflns_number_gt 3154
_reflns_number_total 3996
_reflns_threshold_expression I>2\s(I)
_cod_data_source_file ng2699.cif
_cod_data_source_block I
_cod_original_sg_symbol_Hall p_2yb
_cod_original_sg_symbol_H-M 'P 21'
_cod_database_code 2225065
_cod_database_fobs_code 2225065

loop_
_symmetry_equiv_pos_as_xyz
'x, y, z'
'-x, y+1/2, -z'

loop_
_atom_site_type_symbol
_atom_site_label
_atom_site_fract_x
_atom_site_fract_y
_atom_site_fract_z
_atom_site_U_iso_or_equiv
_atom_site_adp_type
_atom_site_calc_flag
_atom_site_refinement_flags
_atom_site_occupancy
_atom_site_disorder_assembly
_atom_site_disorder_group
S S1 0.40869(16) 0.34079(7) 0.07406(13) 0.0315(3) Uani d . 1 . .
S S2 0.29228(16) 0.56069(6) 0.66799(14) 0.0314(3) Uani d . 1 . .
O O1 0.6428(5) 0.40440(18) 0.4794(4) 0.0356(9) Uani d . 1 . .
O O2 0.2917(5) 0.38775(19) -0.0206(4) 0.0366(10) Uani d . 1 . .
O O3 0.3351(5) 0.27849(19) 0.1139(4) 0.0419(10) Uani d . 1 . .
O O4 0.0634(5) 0.5048(2) 0.2569(4) 0.0380(10) Uani d . 1 . .
O O5 0.3689(5) 0.62390(18) 0.6366(4) 0.0396(9) Uani d . 1 . .
O O6 0.4061(5) 0.51239(18) 0.7608(4) 0.0370(9) Uani d . 1 . .
F F1 0.5315(5) 0.62712(18) 0.1306(4) 0.0595(10) Uani d . 1 . .
F F2 0.1460(5) 0.27594(17) 0.5845(4) 0.0573(10) Uani d . 1 . .
C C1 0.5062(6) 0.3838(3) 0.2392(5) 0.0292(12) Uani d . 1 . .
C C2 0.5405(6) 0.4548(3) 0.2512(5) 0.0277(12) Uani d . 1 . .
C C3 0.5098(7) 0.5105(3) 0.1556(6) 0.0326(13) Uani d . 1 . .
H H3 0.4560 0.5063 0.0537 0.039 Uiso calc R 1 . .
C C4 0.5630(8) 0.5711(3) 0.2194(6) 0.0409(14) Uani d . 1 . .
C C5 0.6451(8) 0.5809(3) 0.3707(7) 0.0438(16) Uani d . 1 . .
H H5 0.6773 0.6240 0.4072 0.053 Uiso calc R 1 . .
C C6 0.6775(7) 0.5265(3) 0.4641(7) 0.0388(14) Uani d . 1 . .
H H6 0.7324 0.5311 0.5656 0.047 Uiso calc R 1 . .
C C7 0.6260(7) 0.4647(3) 0.4027(6) 0.0323(13) Uani d . 1 . .
C C8 0.5701(7) 0.3559(3) 0.3777(6) 0.0321(13) Uani d . 1 . .
C C9 0.5796(8) 0.2868(3) 0.4372(6) 0.0403(15) Uani d . 1 . .
H H9A 0.5129 0.2842 0.5183 0.048 Uiso calc R 1 . .
H H9B 0.7065 0.2747 0.4742 0.048 Uiso calc R 1 . .
H H9C 0.5257 0.2563 0.3582 0.048 Uiso calc R 1 . .
C C10 0.5988(7) 0.3223(3) -0.0108(6) 0.0301(13) Uani d . 1 . .
C C11 0.6510(7) 0.3687(3) -0.1085(6) 0.0390(14) Uani d . 1 . .
H H11 0.5833 0.4080 -0.1342 0.047 Uiso calc R 1 . .
C C12 0.8080(7) 0.3549(3) -0.1675(6) 0.0412(15) Uani d . 1 . .
H H12 0.8470 0.3854 -0.2330 0.049 Uiso calc R 1 . .
C C13 0.9051(8) 0.2966(4) -0.1293(7) 0.0495(17) Uani d . 1 . .
H H13 1.0108 0.2881 -0.1679 0.059 Uiso calc R 1 . .
C C14 0.8482(8) 0.2507(3) -0.0353(7) 0.0452(15) Uani d . 1 . .
H H14 0.9139 0.2109 -0.0119 0.054 Uiso calc R 1 . .
C C15 0.6935(7) 0.2634(3) 0.0255(6) 0.0394(14) Uani d . 1 . .
H H15 0.6544 0.2323 0.0898 0.047 Uiso calc R 1 . .
C C16 0.1980(6) 0.5209(3) 0.4988(5) 0.0275(11) Uani d . 1 . .
C C17 0.1588(7) 0.4501(3) 0.4804(6) 0.0300(12) Uani d . 1 . .
C C18 0.1820(7) 0.3933(3) 0.5702(6) 0.0341(14) Uani d . 1 . .
H H18 0.2355 0.3952 0.6725 0.041 Uiso calc R 1 . .
C C19 0.1217(7) 0.3339(3) 0.5001(7) 0.0366(14) Uani d . 1 . .
C C20 0.0419(8) 0.3273(3) 0.3496(7) 0.0431(15) Uani d . 1 . .
H H20 0.0051 0.2852 0.3094 0.052 Uiso calc R 1 . .
C C21 0.0171(7) 0.3837(3) 0.2591(6) 0.0409(14) Uani d . 1 . .
H H21 -0.0357 0.3812 0.1568 0.049 Uiso calc R 1 . .
C C22 0.0738(7) 0.4434(3) 0.3272(6) 0.0320(13) Uani d . 1 . .
C C23 0.1387(7) 0.5516(3) 0.3642(6) 0.0327(13) Uani d . 1 . .
C C24 0.1323(8) 0.6216(3) 0.3081(7) 0.0478(16) Uani d . 1 . .
H H24A 0.0060 0.6345 0.2711 0.057 Uiso calc R 1 . .
H H24B 0.1999 0.6247 0.2278 0.057 Uiso calc R 1 . .
H H24C 0.1867 0.6511 0.3890 0.057 Uiso calc R 1 . .
C C25 0.0987(7) 0.5777(3) 0.7488(6) 0.0293(13) Uani d . 1 . .
C C26 0.0476(7) 0.5332(3) 0.8495(6) 0.0375(14) Uani d . 1 . .
H H26 0.1157 0.4941 0.8776 0.045 Uiso calc R 1 . .
C C27 -0.1081(8) 0.5478(3) 0.9085(7) 0.0490(17) Uani d . 1 . .
H H27 -0.1435 0.5187 0.9786 0.059 Uiso calc R 1 . .
C C28 -0.2091(8) 0.6040(3) 0.8651(7) 0.0461(17) Uani d . 1 . .
H H28 -0.3129 0.6131 0.9057 0.055 Uiso calc R 1 . .
C C29 -0.1597(8) 0.6481(3) 0.7610(7) 0.0434(15) Uani d . 1 . .
H H29 -0.2305 0.6863 0.7310 0.052 Uiso calc R 1 . .
C C30 -0.0042(7) 0.6347(3) 0.7022(6) 0.0385(13) Uani d . 1 . .
H H30 0.0307 0.6637 0.6319 0.046 Uiso calc R 1 . .

loop_
_atom_site_aniso_label
_atom_site_aniso_U_11
_atom_site_aniso_U_22
_atom_site_aniso_U_33
_atom_site_aniso_U_12
_atom_site_aniso_U_13
_atom_site_aniso_U_23
S1 0.0254(7) 0.0406(8) 0.0272(7) -0.0029(6) 0.0021(5) -0.0014(6)
S2 0.0266(7) 0.0380(8) 0.0283(7) -0.0013(6) 0.0019(5) -0.0018(6)
O1 0.039(2) 0.041(3) 0.025(2) 0.0029(17) 0.0014(16) 0.0001(18)
O2 0.029(2) 0.046(3) 0.032(2) 0.0034(18) -0.0032(16) -0.0049(19)
O3 0.041(2) 0.047(3) 0.037(2) -0.0117(18) 0.0056(18) 0.0009(19)
O4 0.040(2) 0.047(3) 0.027(2) 0.0071(18) 0.0053(16) 0.0018(19)
O5 0.035(2) 0.039(2) 0.045(2) -0.0052(18) 0.0084(17) -0.0042(19)
O6 0.030(2) 0.046(2) 0.033(2) 0.0040(17) 0.0001(16) 0.0034(19)
F1 0.083(3) 0.043(2) 0.057(2) 0.0025(19) 0.0235(19) 0.0091(18)
F2 0.083(3) 0.043(2) 0.047(2) -0.0026(18) 0.0171(19) 0.0020(17)
C1 0.019(3) 0.041(4) 0.025(3) -0.002(2) 0.001(2) -0.001(2)
C2 0.020(3) 0.043(4) 0.020(3) -0.001(2) 0.005(2) -0.004(2)
C3 0.032(3) 0.041(4) 0.025(3) 0.002(2) 0.006(2) -0.001(3)
C4 0.046(3) 0.037(4) 0.042(3) 0.004(3) 0.016(3) 0.005(3)
C5 0.041(3) 0.046(4) 0.047(4) -0.006(3) 0.015(3) -0.012(3)
C6 0.033(3) 0.053(4) 0.030(3) -0.004(3) 0.006(2) -0.014(3)
C7 0.026(3) 0.046(4) 0.025(3) 0.002(2) 0.005(2) -0.002(3)
C8 0.026(3) 0.038(4) 0.032(3) 0.004(2) 0.006(2) -0.001(3)
C9 0.043(4) 0.047(4) 0.028(3) -0.003(3) 0.001(3) 0.006(3)
C10 0.030(3) 0.043(4) 0.016(2) -0.002(2) 0.000(2) -0.004(2)
C11 0.035(3) 0.053(4) 0.027(3) -0.004(3) -0.001(2) -0.002(3)
C12 0.036(3) 0.071(5) 0.015(3) -0.009(3) 0.002(2) -0.001(3)
C13 0.038(4) 0.074(5) 0.037(4) 0.004(3) 0.011(3) -0.010(3)
C14 0.042(3) 0.054(4) 0.036(3) 0.012(3) -0.001(3) -0.010(3)
C15 0.036(3) 0.044(4) 0.038(3) 0.002(3) 0.006(3) -0.011(3)
C16 0.025(3) 0.034(3) 0.024(3) 0.003(2) 0.004(2) 0.003(2)
C17 0.019(3) 0.040(4) 0.031(3) 0.003(2) 0.004(2) 0.001(2)
C18 0.033(3) 0.041(4) 0.030(3) -0.001(2) 0.008(2) 0.000(3)
C19 0.033(3) 0.035(4) 0.042(3) 0.000(3) 0.010(3) 0.005(3)
C20 0.038(3) 0.050(4) 0.040(3) -0.009(3) 0.006(3) -0.012(3)
C21 0.039(3) 0.057(4) 0.026(3) 0.000(3) 0.005(2) -0.011(3)
C22 0.027(3) 0.045(4) 0.024(3) 0.002(2) 0.005(2) -0.001(3)
C23 0.030(3) 0.039(4) 0.031(3) 0.001(2) 0.012(2) 0.000(3)
C24 0.054(4) 0.051(4) 0.040(4) 0.015(3) 0.013(3) 0.007(3)
C25 0.023(3) 0.039(4) 0.024(3) -0.002(2) 0.001(2) -0.007(3)
C26 0.027(3) 0.054(4) 0.029(3) -0.003(2) -0.001(2) 0.003(3)
C27 0.036(3) 0.081(5) 0.031(3) -0.004(3) 0.008(3) 0.004(3)
C28 0.031(3) 0.077(5) 0.029(3) -0.004(3) 0.002(3) -0.023(3)
C29 0.035(3) 0.043(4) 0.050(4) 0.009(3) 0.003(3) -0.011(3)
C30 0.043(3) 0.034(3) 0.041(3) 0.000(3) 0.013(3) -0.001(3)

loop_
_atom_type_symbol
_atom_type_description
_atom_type_scat_dispersion_real
_atom_type_scat_dispersion_imag
_atom_type_scat_source
C C 0.0033 0.0016 'International Tables Vol C Tables 4.2.6.8 and 6.1.1.4'
H H 0.0000 0.0000 'International Tables Vol C Tables 4.2.6.8 and 6.1.1.4'
O O 0.0106 0.0060 'International Tables Vol C Tables 4.2.6.8 and 6.1.1.4'
F F 0.0171 0.0103 'International Tables Vol C Tables 4.2.6.8 and 6.1.1.4'
S S 0.1246 0.1234 'International Tables Vol C Tables 4.2.6.8 and 6.1.1.4'

loop_
_geom_angle_atom_site_label_1
_geom_angle_atom_site_label_2
_geom_angle_atom_site_label_3
_geom_angle_site_symmetry_1
_geom_angle_site_symmetry_3
_geom_angle
_geom_angle_publ_flag
O3 S1 O2 . . 120.0(2) ?
O3 S1 C1 . . 108.8(2) ?
O2 S1 C1 . . 106.9(2) ?
O3 S1 C10 . . 107.7(2) ?
O2 S1 C10 . . 108.3(2) ?
C1 S1 C10 . . 104.1(2) ?
O5 S2 O6 . . 119.7(2) ?
O5 S2 C16 . . 109.3(2) ?
O6 S2 C16 . . 107.3(2) ?
O5 S2 C25 . . 107.5(2) ?
O6 S2 C25 . . 108.4(2) ?
C16 S2 C25 . . 103.5(2) ?
C8 O1 C7 . . 106.9(4) ?
C22 O4 C23 . . 107.2(4) ?
C8 C1 C2 . . 107.8(4) ?
C8 C1 S1 . . 126.5(4) ?
C2 C1 S1 . . 125.7(4) ?
C3 C2 C7 . . 118.7(5) ?
C3 C2 C1 . . 136.7(5) ?
C7 C2 C1 . . 104.5(4) ?
C4 C3 C2 . . 116.2(5) ?
C4 C3 H3 . . 121.9 ?
C2 C3 H3 . . 121.9 ?
C3 C4 F1 . . 118.1(5) ?
C3 C4 C5 . . 125.0(6) ?
F1 C4 C5 . . 116.9(6) ?
C6 C5 C4 . . 119.1(6) ?
C6 C5 H5 . . 120.5 ?
C4 C5 H5 . . 120.5 ?
C5 C6 C7 . . 117.2(5) ?
C5 C6 H6 . . 121.4 ?
C7 C6 H6 . . 121.4 ?
C6 C7 O1 . . 125.8(5) ?
C6 C7 C2 . . 123.8(5) ?
O1 C7 C2 . . 110.4(5) ?
C1 C8 O1 . . 110.5(5) ?
C1 C8 C9 . . 134.2(5) ?
O1 C8 C9 . . 115.3(4) ?
C8 C9 H9A . . 109.5 ?
C8 C9 H9B . . 109.5 ?
H9A C9 H9B . . 109.5 ?
C8 C9 H9C . . 109.5 ?
H9A C9 H9C . . 109.5 ?
H9B C9 H9C . . 109.5 ?
C15 C10 C11 . . 121.9(5) ?
C15 C10 S1 . . 119.1(4) ?
C11 C10 S1 . . 119.0(4) ?
C10 C11 C12 . . 118.1(6) ?
C10 C11 H11 . . 120.9 ?
C12 C11 H11 . . 120.9 ?
C13 C12 C11 . . 120.1(6) ?
C13 C12 H12 . . 119.9 ?
C11 C12 H12 . . 119.9 ?
C14 C13 C12 . . 120.7(6) ?
C14 C13 H13 . . 119.7 ?
C12 C13 H13 . . 119.7 ?
C13 C14 C15 . . 120.3(6) ?
C13 C14 H14 . . 119.8 ?
C15 C14 H14 . . 119.8 ?
C10 C15 C14 . . 118.8(6) ?
C10 C15 H15 . . 120.6 ?
C14 C15 H15 . . 120.6 ?
C23 C16 C17 . . 108.3(4) ?
C23 C16 S2 . . 126.0(4) ?
C17 C16 S2 . . 125.6(4) ?
C18 C17 C22 . . 118.7(5) ?
C18 C17 C16 . . 137.1(5) ?
C22 C17 C16 . . 104.3(4) ?
C19 C18 C17 . . 116.1(5) ?
C19 C18 H18 . . 122.0 ?
C17 C18 H18 . . 122.0 ?
C18 C19 F2 . . 118.0(5) ?
C18 C19 C20 . . 125.1(6) ?
F2 C19 C20 . . 116.9(5) ?
C21 C20 C19 . . 119.3(6) ?
C21 C20 H20 . . 120.3 ?
C19 C20 H20 . . 120.3 ?
C22 C21 C20 . . 116.4(5) ?
C22 C21 H21 . . 121.8 ?
C20 C21 H21 . . 121.8 ?
C21 C22 O4 . . 125.5(5) ?
C21 C22 C17 . . 124.4(5) ?
O4 C22 C17 . . 110.1(5) ?
C16 C23 O4 . . 110.0(4) ?
C16 C23 C24 . . 135.6(5) ?
O4 C23 C24 . . 114.3(5) ?
C23 C24 H24A . . 109.5 ?
C23 C24 H24B . . 109.5 ?
H24A C24 H24B . . 109.5 ?
C23 C24 H24C . . 109.5 ?
H24A C24 H24C . . 109.5 ?
H24B C24 H24C . . 109.5 ?
C26 C25 C30 . . 121.5(5) ?
C26 C25 S2 . . 120.2(4) ?
C30 C25 S2 . . 118.2(4) ?
C25 C26 C27 . . 118.4(5) ?
C25 C26 H26 . . 120.8 ?
C27 C26 H26 . . 120.8 ?
C28 C27 C26 . . 120.6(6) ?
C28 C27 H27 . . 119.7 ?
C26 C27 H27 . . 119.7 ?
C27 C28 C29 . . 120.9(6) ?
C27 C28 H28 . . 119.6 ?
C29 C28 H28 . . 119.6 ?
C30 C29 C28 . . 119.3(6) ?
C30 C29 H29 . . 120.4 ?
C28 C29 H29 . . 120.4 ?
C25 C30 C29 . . 119.3(5) ?
C25 C30 H30 . . 120.4 ?
C29 C30 H30 . . 120.4 ?

loop_
_geom_bond_atom_site_label_1
_geom_bond_atom_site_label_2
_geom_bond_site_symmetry_2
_geom_bond_distance
_geom_bond_publ_flag
S1 O3 . 1.424(4) ?
S1 O2 . 1.432(4) ?
S1 C1 . 1.744(5) ?
S1 C10 . 1.764(6) ?
S2 O5 . 1.426(4) ?
S2 O6 . 1.430(4) ?
S2 C16 . 1.738(5) ?
S2 C25 . 1.759(5) ?
O1 C8 . 1.364(6) ?
O1 C7 . 1.375(6) ?
O4 C22 . 1.369(6) ?
O4 C23 . 1.377(6) ?
F1 C4 . 1.363(6) ?
F2 C19 . 1.371(7) ?
C1 C8 . 1.364(7) ?
C1 C2 . 1.431(7) ?
C2 C3 . 1.392(7) ?
C2 C7 . 1.402(7) ?
C3 C4 . 1.357(8) ?
C3 H3 . 0.9300 ?
C4 C5 . 1.393(8) ?
C5 C6 . 1.361(8) ?
C5 H5 . 0.9300 ?
C6 C7 . 1.368(8) ?
C6 H6 . 0.9300 ?
C8 C9 . 1.469(8) ?
C9 H9A . 0.9600 ?
C9 H9B . 0.9600 ?
C9 H9C . 0.9600 ?
C10 C15 . 1.368(7) ?
C10 C11 . 1.380(8) ?
C11 C12 . 1.394(8) ?
C11 H11 . 0.9300 ?
C12 C13 . 1.368(8) ?
C12 H12 . 0.9300 ?
C13 C14 . 1.365(8) ?
C13 H13 . 0.9300 ?
C14 C15 . 1.383(8) ?
C14 H14 . 0.9300 ?
C15 H15 . 0.9300 ?
C16 C23 . 1.352(7) ?
C16 C17 . 1.437(7) ?
C17 C18 . 1.378(7) ?
C17 C22 . 1.408(7) ?
C18 C19 . 1.369(8) ?
C18 H18 . 0.9300 ?
C19 C20 . 1.377(8) ?
C20 C21 . 1.375(8) ?
C20 H20 . 0.9300 ?
C21 C22 . 1.361(8) ?
C21 H21 . 0.9300 ?
C23 C24 . 1.474(7) ?
C24 H24A . 0.9600 ?
C24 H24B . 0.9600 ?
C24 H24C . 0.9600 ?
C25 C26 . 1.372(7) ?
C25 C30 . 1.381(7) ?
C26 C27 . 1.389(8) ?
C26 H26 . 0.9300 ?
C27 C28 . 1.356(8) ?
C27 H27 . 0.9300 ?
C28 C29 . 1.383(8) ?
C28 H28 . 0.9300 ?
C29 C30 . 1.381(8) ?
C29 H29 . 0.9300 ?
C30 H30 . 0.9300 ?

loop_
_geom_hbond_atom_site_label_D
_geom_hbond_atom_site_label_H
_geom_hbond_atom_site_label_A
_geom_hbond_site_symmetry_A
_geom_hbond_distance_DH
_geom_hbond_distance_HA
_geom_hbond_distance_DA
_geom_hbond_angle_DHA
C3 H3 O6 1_554 0.93 2.60 3.494(6) 161.5
C26 H26 O2 1_556 0.93 2.55 3.479(7) 174.4

loop_
_geom_torsion_atom_site_label_1
_geom_torsion_atom_site_label_2
_geom_torsion_atom_site_label_3
_geom_torsion_atom_site_label_4
_geom_torsion_site_symmetry_1
_geom_torsion_site_symmetry_2
_geom_torsion_site_symmetry_3
_geom_torsion_site_symmetry_4
_geom_torsion
_geom_torsion_publ_flag
O3 S1 C1 C8 . . . . 24.1(5) ?
O2 S1 C1 C8 . . . . 155.0(4) ?
C10 S1 C1 C8 . . . . -90.6(5) ?
O3 S1 C1 C2 . . . . -158.9(4) ?
O2 S1 C1 C2 . . . . -28.0(5) ?
C10 S1 C1 C2 . . . . 86.5(5) ?
C8 C1 C2 C3 . . . . -179.6(6) ?
S1 C1 C2 C3 . . . . 2.8(8) ?
C8 C1 C2 C7 . . . . -0.1(5) ?
S1 C1 C2 C7 . . . . -177.6(4) ?
C7 C2 C3 C4 . . . . -1.4(7) ?
C1 C2 C3 C4 . . . . 178.1(5) ?
C2 C3 C4 F1 . . . . -178.5(4) ?
C2 C3 C4 C5 . . . . 0.3(8) ?
C3 C4 C5 C6 . . . . 0.5(9) ?
F1 C4 C5 C6 . . . . 179.3(5) ?
C4 C5 C6 C7 . . . . -0.2(8) ?
C5 C6 C7 O1 . . . . -178.2(5) ?
C5 C6 C7 C2 . . . . -0.9(8) ?
C8 O1 C7 C6 . . . . 178.1(5) ?
C8 O1 C7 C2 . . . . 0.5(5) ?
C3 C2 C7 C6 . . . . 1.8(7) ?
C1 C2 C7 C6 . . . . -177.9(5) ?
C3 C2 C7 O1 . . . . 179.4(4) ?
C1 C2 C7 O1 . . . . -0.3(5) ?
C2 C1 C8 O1 . . . . 0.4(5) ?
S1 C1 C8 O1 . . . . 177.9(3) ?
C2 C1 C8 C9 . . . . -178.3(5) ?
S1 C1 C8 C9 . . . . -0.8(8) ?
C7 O1 C8 C1 . . . . -0.6(5) ?
C7 O1 C8 C9 . . . . 178.4(4) ?
O3 S1 C10 C15 . . . . -26.1(5) ?
O2 S1 C10 C15 . . . . -157.2(4) ?
C1 S1 C10 C15 . . . . 89.3(5) ?
O3 S1 C10 C11 . . . . 155.8(4) ?
O2 S1 C10 C11 . . . . 24.6(5) ?
C1 S1 C10 C11 . . . . -88.8(4) ?
C15 C10 C11 C12 . . . . -1.8(8) ?
S1 C10 C11 C12 . . . . 176.3(4) ?
C10 C11 C12 C13 . . . . 0.5(8) ?
C11 C12 C13 C14 . . . . 1.0(9) ?
C12 C13 C14 C15 . . . . -1.4(9) ?
C11 C10 C15 C14 . . . . 1.4(8) ?
S1 C10 C15 C14 . . . . -176.7(4) ?
C13 C14 C15 C10 . . . . 0.2(8) ?
O5 S2 C16 C23 . . . . -24.0(5) ?
O6 S2 C16 C23 . . . . -155.2(4) ?
C25 S2 C16 C23 . . . . 90.3(5) ?
O5 S2 C16 C17 . . . . 160.2(4) ?
O6 S2 C16 C17 . . . . 29.1(5) ?
C25 S2 C16 C17 . . . . -85.5(4) ?
C23 C16 C17 C18 . . . . -179.4(6) ?
S2 C16 C17 C18 . . . . -3.0(8) ?
C23 C16 C17 C22 . . . . -0.1(5) ?
S2 C16 C17 C22 . . . . 176.3(4) ?
C22 C17 C18 C19 . . . . 1.1(7) ?
C16 C17 C18 C19 . . . . -179.7(5) ?
C17 C18 C19 F2 . . . . 178.5(4) ?
C17 C18 C19 C20 . . . . 0.2(8) ?
C18 C19 C20 C21 . . . . -0.5(9) ?
F2 C19 C20 C21 . . . . -178.9(5) ?
C19 C20 C21 C22 . . . . -0.4(8) ?
C20 C21 C22 O4 . . . . 179.2(5) ?
C20 C21 C22 C17 . . . . 1.7(8) ?
C23 O4 C22 C21 . . . . -178.6(5) ?
C23 O4 C22 C17 . . . . -0.9(5) ?
C18 C17 C22 C21 . . . . -2.1(8) ?
C16 C17 C22 C21 . . . . 178.4(5) ?
C18 C17 C22 O4 . . . . -179.9(4) ?
C16 C17 C22 O4 . . . . 0.6(5) ?
C17 C16 C23 O4 . . . . -0.5(5) ?
S2 C16 C23 O4 . . . . -176.8(3) ?
C17 C16 C23 C24 . . . . 177.9(5) ?
S2 C16 C23 C24 . . . . 1.5(9) ?
C22 O4 C23 C16 . . . . 0.9(5) ?
C22 O4 C23 C24 . . . . -177.9(4) ?
O5 S2 C25 C26 . . . . -150.5(4) ?
O6 S2 C25 C26 . . . . -19.8(5) ?
C16 S2 C25 C26 . . . . 93.9(4) ?
O5 S2 C25 C30 . . . . 32.8(5) ?
O6 S2 C25 C30 . . . . 163.5(4) ?
C16 S2 C25 C30 . . . . -82.8(5) ?
C30 C25 C26 C27 . . . . -2.2(8) ?
S2 C25 C26 C27 . . . . -178.8(4) ?
C25 C26 C27 C28 . . . . 1.3(8) ?
C26 C27 C28 C29 . . . . 0.1(9) ?
C27 C28 C29 C30 . . . . -0.7(9) ?
C26 C25 C30 C29 . . . . 1.6(8) ?
S2 C25 C30 C29 . . . . 178.3(4) ?
C28 C29 C30 C25 . . . . -0.1(9) ?
